data_1503652
loop_
_publ_author_name
'Dzhavakhishvili, Sergey G.'
'Gorobets, Nikolay Yu.'
'Shishkina, Svetlana V.'
'Shishkin, Oleg V.'
'Desenko, Sergey M.'
'Groth, Ulrich M.'

_publ_section_title
;
 Diversification of a Thieno[2,3-d]pyrimidin-4-one Scaffold via
 Regioselective Alkylation Reactions
;
_journal_issue 3
_journal_name_full 'Journal of Combinatorial Chemistry'
_journal_page_first 508
_journal_paper_doi 10.1021/cc9000373
_journal_volume 11
_journal_year 2009
_chemical_formula_moiety 'C25 H22 N4 O5 S, H2 O'
_chemical_formula_sum 'C25 H24 N4 O6 S'
_chemical_formula_weight 508.54
_chemical_name_systematic
; 
 ? 
;
_space_group_IT_number 2
_symmetry_cell_setting triclinic
_symmetry_space_group_name_Hall '-P 1'
_symmetry_space_group_name_H-M 'P -1'
_atom_sites_solution_hydrogens difmapeom
_atom_sites_solution_primary direct
_atom_sites_solution_secondary difmap
_audit_creation_method SHELXL-97
_cell_angle_alpha 114.907(9)
_cell_angle_beta 93.676(18)
_cell_angle_gamma 94.575(14)
_cell_formula_units_Z 2
_cell_length_a 9.153(3)
_cell_length_b 11.9412(7)
_cell_length_c 12.0912(16)
_cell_measurement_reflns_used 10328
_cell_measurement_temperature 293(2)
_cell_measurement_theta_max 32
_cell_measurement_theta_min 5
_cell_volume 1187.8(4)
_computing_cell_refinement
;
CrysAlis RED, Oxford Diffraction Ltd.,
Version 1.171.27p5 beta (release 01-04-2005 CrysAlis171 .NET)
(compiled Apr  1 2005,17:53:34)
;
_computing_data_collection
;
CrysAlis CCD, Oxford Diffraction Ltd.,
Version 1.171.27p5 beta (release 01-04-2005 CrysAlis171 .NET)
(compiled Apr  1 2005,17:53:34)
;
_computing_data_reduction
;
CrysAlis RED, Oxford Diffraction Ltd.,
Version 1.171.27p5 beta (release 01-04-2005 CrysAlis171 .NET)
(compiled Apr  1 2005,17:53:34)
;
_computing_molecular_graphics 'XP (Siemens, 1998)'
_computing_publication_material 'SHELXTL (Sheldrick, 1998)'
_computing_structure_refinement 'SHELXTL (Sheldrick, 1998)'
_computing_structure_solution 'SHELXTL (Sheldrick, 1998)'
_diffrn_ambient_temperature 293(2)
_diffrn_detector_area_resol_mean 16.1827
_diffrn_measured_fraction_theta_full 0.985
_diffrn_measured_fraction_theta_max 0.985
_diffrn_measurement_device_type Xcalibur"3
_diffrn_measurement_method \w-scans
_diffrn_radiation_monochromator graphite
_diffrn_radiation_source 'Enhance (Mo) X-ray Source'
_diffrn_radiation_type MoK\a
_diffrn_radiation_wavelength 0.71073
_diffrn_reflns_av_R_equivalents 0.0255
_diffrn_reflns_av_sigmaI/netI 0.0348
_diffrn_reflns_limit_h_max 11
_diffrn_reflns_limit_h_min -11
_diffrn_reflns_limit_k_max 15
_diffrn_reflns_limit_k_min -15
_diffrn_reflns_limit_l_max 15
_diffrn_reflns_limit_l_min -15
_diffrn_reflns_number 14827
_diffrn_reflns_theta_full 27.50
_diffrn_reflns_theta_max 27.50
_diffrn_reflns_theta_min 3.00
_diffrn_standards_interval_count 50
_diffrn_standards_number 2
_exptl_absorpt_coefficient_mu 0.187
_exptl_absorpt_correction_type none
_exptl_crystal_colour colourless
_exptl_crystal_density_diffrn 1.422
_exptl_crystal_density_method 'not measured'
_exptl_crystal_description block
_exptl_crystal_F_000 532
_exptl_crystal_size_max 0.20
_exptl_crystal_size_mid 0.20
_exptl_crystal_size_min 0.10
_refine_diff_density_max 0.138
_refine_diff_density_min -0.197
_refine_diff_density_rms 0.038
_refine_ls_extinction_method none
_refine_ls_goodness_of_fit_ref 0.893
_refine_ls_hydrogen_treatment mixed
_refine_ls_matrix_type full
_refine_ls_number_parameters 408
_refine_ls_number_reflns 5371
_refine_ls_number_restraints 0
_refine_ls_restrained_S_all 0.893
_refine_ls_R_factor_all 0.0620
_refine_ls_R_factor_gt 0.0349
_refine_ls_shift/su_max 0.028
_refine_ls_shift/su_mean 0.002
_refine_ls_structure_factor_coef Fsqd
_refine_ls_weighting_details 'calc w=1/[\s^2^(Fo^2^)+(0.0557P)^2^+0.0000P] where P=(Fo^2^+2Fc^2^)/3'
_refine_ls_weighting_scheme calc
_refine_ls_wR_factor_gt 0.0843
_refine_ls_wR_factor_ref 0.0907
_reflns_number_gt 3387
_reflns_number_total 5371
_reflns_threshold_expression >2sigma(I)
_cod_data_source_file cc9000373_si_001.cif
_cod_data_source_block experimental
_cod_original_sg_symbol_H-M P-1
_cod_database_code 1503652

loop_
_symmetry_equiv_pos_as_xyz
'x, y, z'
'-x, -y, -z'

loop_
_atom_site_label
_atom_site_type_symbol
_atom_site_fract_x
_atom_site_fract_y
_atom_site_fract_z
_atom_site_U_iso_or_equiv
_atom_site_adp_type
_atom_site_occupancy
_atom_site_symmetry_multiplicity
_atom_site_calc_flag
_atom_site_refinement_flags
_atom_site_disorder_assembly
_atom_site_disorder_group
S1 S 0.85915(5) 0.90449(4) 0.04423(3) 0.05138(13) Uani 1 1 d . . .
N1 N 1.03323(13) 0.94685(10) 0.25209(10) 0.0414(3) Uani 1 1 d . . .
N2 N 1.05845(13) 1.14788(10) 0.42048(10) 0.0401(3) Uani 1 1 d . . .
N3 N 1.21664(14) 1.40357(11) 0.66662(11) 0.0408(3) Uani 1 1 d . . .
H3N H 1.1565(18) 1.3741(15) 0.7036(15) 0.053(5) Uiso 1 1 d . . .
N4 N 1.80754(18) 1.51718(17) 0.86845(15) 0.0724(4) Uani 1 1 d . . .
O1 O 0.93287(11) 1.30486(8) 0.41534(8) 0.0437(2) Uani 1 1 d . . .
O2 O 1.21959(12) 1.42368(10) 0.48717(9) 0.0506(3) Uani 1 1 d . . .
O3 O 1.89693(17) 1.56841(17) 0.82963(16) 0.1012(5) Uani 1 1 d . . .
O4 O 1.83839(16) 1.48824(19) 0.95271(14) 0.1086(6) Uani 1 1 d . . .
O5 O 1.47348(12) 0.89367(10) 0.65924(9) 0.0550(3) Uani 1 1 d . . .
C1 C 0.96938(15) 1.18802(12) 0.35885(12) 0.0382(3) Uani 1 1 d . . .
C2 C 0.90884(15) 1.11386(12) 0.23698(12) 0.0383(3) Uani 1 1 d . . .
C3 C 0.81358(15) 1.13657(13) 0.15183(12) 0.0396(3) Uani 1 1 d . A .
C4 C 0.76084(18) 1.25829(14) 0.17026(14) 0.0501(4) Uani 1 1 d . . .
H4B H 0.8427 1.3142 0.1686 0.060 Uiso 0.738(9) 1 calc PR A 1
H4A H 0.7249 1.2958 0.2501 0.060 Uiso 0.738(9) 1 calc PR A 1
H4BA H 0.8357 1.3263 0.2207 0.060 Uiso 0.262(9) 1 calc PR A 2
H4AB H 0.6722 1.2690 0.2117 0.060 Uiso 0.262(9) 1 calc PR A 2
C5A C 0.6757(7) 1.1555(5) -0.0570(5) 0.0602(11) Uani 0.738(9) 1 d P A 1
H5AA H 0.5993 1.1511 -0.1186 0.072 Uiso 0.738(9) 1 calc PR A 1
H5AB H 0.7679 1.1894 -0.0724 0.072 Uiso 0.738(9) 1 calc PR A 1
C6A C 0.6375(5) 1.2413(3) 0.0707(3) 0.0592(11) Uani 0.738(9) 1 d P A 1
H6AA H 0.6222 1.3217 0.0731 0.071 Uiso 0.738(9) 1 calc PR A 1
H6AB H 0.5465 1.2062 0.0868 0.071 Uiso 0.738(9) 1 calc PR A 1
C5B C 0.7284(18) 1.2590(8) 0.0435(9) 0.071(3) Uani 0.262(9) 1 d P A 2
H5BA H 0.6893 1.3353 0.0531 0.085 Uiso 0.262(9) 1 calc PR A 2
H5BB H 0.8184 1.2541 0.0044 0.085 Uiso 0.262(9) 1 calc PR A 2
C6B C 0.6185(17) 1.1495(16) -0.0331(13) 0.062(3) Uani 0.262(9) 1 d P A 2
H6BA H 0.5838 1.1558 -0.1076 0.074 Uiso 0.262(9) 1 calc PR A 2
H6BB H 0.5344 1.1490 0.0116 0.074 Uiso 0.262(9) 1 calc PR A 2
C7 C 0.68953(19) 1.02568(15) -0.06687(14) 0.0531(4) Uani 1 1 d . . .
H7B H 0.5922 0.9826 -0.0752 0.064 Uiso 0.738(9) 1 calc PR A 1
H7A H 0.7368 0.9789 -0.1393 0.064 Uiso 0.738(9) 1 calc PR A 1
H7BA H 0.6129 0.9557 -0.0961 0.064 Uiso 0.262(9) 1 calc PR A 2
H7AB H 0.7524 1.0136 -0.1316 0.064 Uiso 0.262(9) 1 calc PR A 2
O1W O 1.04896(18) 1.30949(15) 0.80616(14) 0.0739(4) Uani 1 1 d . . .
H1OA H 1.021(2) 1.242(2) 0.7913(19) 0.082(7) Uiso 1 1 d . . .
H1OB H 1.038(3) 1.355(2) 0.875(2) 0.106(9) Uiso 1 1 d . . .
C8 C 0.77861(16) 1.03302(14) 0.04503(13) 0.0444(3) Uani 1 1 d . A .
C9 C 0.94514(16) 0.99272(12) 0.19138(12) 0.0400(3) Uani 1 1 d . . .
C10 C 1.08904(15) 1.02877(12) 0.36498(12) 0.0383(3) Uani 1 1 d . . .
C11 C 1.19158(15) 0.99010(12) 0.43840(13) 0.0381(3) Uani 1 1 d . . .
C12 C 1.25646(17) 0.88081(13) 0.38614(14) 0.0435(3) Uani 1 1 d . . .
H12 H 1.2362(16) 0.8268(14) 0.3000(14) 0.048(4) Uiso 1 1 d . . .
C13 C 1.35140(17) 0.84523(14) 0.45635(14) 0.0456(4) Uani 1 1 d . . .
H13 H 1.3933(17) 0.7753(14) 0.4215(13) 0.048(4) Uiso 1 1 d . . .
C14 C 1.38370(16) 0.91956(13) 0.58085(13) 0.0413(3) Uani 1 1 d . . .
C15 C 1.32099(17) 1.02989(14) 0.63390(14) 0.0451(3) Uani 1 1 d . . .
H15 H 1.3431(18) 1.0803(15) 0.7184(15) 0.057(5) Uiso 1 1 d . . .
C16 C 1.22693(17) 1.06442(13) 0.56351(13) 0.0429(3) Uani 1 1 d . . .
H16 H 1.1857(17) 1.1401(15) 0.6044(14) 0.055(4) Uiso 1 1 d . . .
C17 C 1.5411(2) 0.78204(18) 0.60885(19) 0.0621(5) Uani 1 1 d . . .
H17C H 1.612(2) 0.7862(18) 0.5499(19) 0.082(6) Uiso 1 1 d . . .
H17B H 1.596(2) 0.7809(18) 0.6757(19) 0.084(6) Uiso 1 1 d . . .
H17A H 1.463(2) 0.7065(18) 0.5673(17) 0.076(6) Uiso 1 1 d . . .
C18 C 0.98722(17) 1.37074(14) 0.54311(13) 0.0411(3) Uani 1 1 d . . .
H18B H 0.9538(16) 1.3244(13) 0.5865(13) 0.040(4) Uiso 1 1 d . . .
H18A H 0.9465(16) 1.4463(14) 0.5700(13) 0.049(4) Uiso 1 1 d . . .
C19 C 1.15280(16) 1.40073(12) 0.56043(12) 0.0387(3) Uani 1 1 d . . .
C20 C 1.36651(16) 1.43124(12) 0.71093(12) 0.0388(3) Uani 1 1 d . . .
C21 C 1.41135(19) 1.39605(15) 0.80347(13) 0.0475(4) Uani 1 1 d . . .
H21 H 1.3390(18) 1.3532(15) 0.8310(14) 0.055(4) Uiso 1 1 d . . .
C22 C 1.55590(19) 1.42347(16) 0.85377(14) 0.0525(4) Uani 1 1 d . . .
H22 H 1.5836(17) 1.3970(14) 0.9121(15) 0.056(4) Uiso 1 1 d . . .
C23 C 1.65542(17) 1.48554(15) 0.81226(14) 0.0510(4) Uani 1 1 d . . .
C24 C 1.61448(19) 1.52019(15) 0.72008(15) 0.0507(4) Uani 1 1 d . . .
H24 H 1.6837(18) 1.5629(15) 0.6992(15) 0.054(5) Uiso 1 1 d . . .
C25 C 1.46994(17) 1.49225(13) 0.66939(14) 0.0463(4) Uani 1 1 d . . .
H25 H 1.4361(16) 1.5150(13) 0.6029(13) 0.046(4) Uiso 1 1 d . . .

loop_
_atom_site_aniso_label
_atom_site_aniso_U_11
_atom_site_aniso_U_22
_atom_site_aniso_U_33
_atom_site_aniso_U_23
_atom_site_aniso_U_13
_atom_site_aniso_U_12
S1 0.0612(3) 0.0436(2) 0.0396(2) 0.00957(16) -0.00236(17) 0.00537(18)
N1 0.0462(7) 0.0365(6) 0.0399(7) 0.0146(5) 0.0037(5) 0.0073(5)
N2 0.0441(7) 0.0352(6) 0.0396(6) 0.0148(5) 0.0000(5) 0.0075(5)
N3 0.0442(7) 0.0436(7) 0.0371(6) 0.0212(5) -0.0026(6) 0.0015(5)
N4 0.0480(10) 0.0923(12) 0.0577(10) 0.0139(9) -0.0034(8) 0.0130(9)
O1 0.0521(6) 0.0358(5) 0.0365(5) 0.0097(4) -0.0071(4) 0.0110(4)
O2 0.0528(6) 0.0621(7) 0.0457(6) 0.0313(5) 0.0035(5) 0.0098(5)
O3 0.0537(9) 0.1282(14) 0.1126(13) 0.0493(11) -0.0086(9) -0.0127(9)
O4 0.0606(9) 0.1898(18) 0.0735(10) 0.0564(11) -0.0153(7) 0.0217(10)
O5 0.0659(7) 0.0515(6) 0.0474(6) 0.0198(5) -0.0035(5) 0.0215(5)
C1 0.0397(8) 0.0340(7) 0.0398(7) 0.0150(6) 0.0019(6) 0.0047(6)
C2 0.0389(8) 0.0384(7) 0.0361(7) 0.0148(6) 0.0031(6) 0.0042(6)
C3 0.0386(8) 0.0433(8) 0.0364(7) 0.0169(6) 0.0016(6) 0.0036(6)
C4 0.0568(10) 0.0484(9) 0.0456(9) 0.0211(7) -0.0017(7) 0.0095(7)
C5A 0.078(3) 0.069(2) 0.039(2) 0.0271(16) 0.0014(19) 0.017(2)
C6A 0.071(2) 0.0595(16) 0.0466(16) 0.0223(13) -0.0045(14) 0.0188(15)
C5B 0.085(8) 0.080(5) 0.066(5) 0.049(5) -0.002(5) 0.017(5)
C6B 0.068(8) 0.087(6) 0.043(6) 0.040(5) 0.002(5) 0.017(7)
C7 0.0547(10) 0.0614(10) 0.0369(8) 0.0168(7) -0.0020(7) 0.0019(8)
O1W 0.1094(12) 0.0445(7) 0.0626(9) 0.0181(7) 0.0261(8) -0.0055(7)
C8 0.0438(9) 0.0489(8) 0.0384(8) 0.0172(7) 0.0034(6) 0.0030(7)
C9 0.0420(8) 0.0380(7) 0.0368(7) 0.0135(6) 0.0024(6) 0.0025(6)
C10 0.0401(8) 0.0344(7) 0.0402(8) 0.0154(6) 0.0060(6) 0.0052(6)
C11 0.0394(8) 0.0342(7) 0.0423(8) 0.0177(6) 0.0047(6) 0.0051(6)
C12 0.0493(9) 0.0413(8) 0.0377(8) 0.0142(7) 0.0042(7) 0.0093(7)
C13 0.0504(9) 0.0390(8) 0.0466(9) 0.0158(7) 0.0070(7) 0.0158(7)
C14 0.0423(8) 0.0426(8) 0.0438(8) 0.0227(7) 0.0030(6) 0.0084(6)
C15 0.0529(9) 0.0409(8) 0.0380(8) 0.0131(7) 0.0032(7) 0.0095(7)
C16 0.0498(9) 0.0370(8) 0.0410(8) 0.0145(6) 0.0060(7) 0.0121(7)
C17 0.0741(13) 0.0525(10) 0.0631(12) 0.0261(9) -0.0007(11) 0.0256(10)
C18 0.0476(9) 0.0364(8) 0.0365(8) 0.0128(6) -0.0013(6) 0.0106(7)
C19 0.0489(9) 0.0303(7) 0.0362(7) 0.0134(6) -0.0015(6) 0.0101(6)
C20 0.0438(8) 0.0355(7) 0.0337(7) 0.0121(6) -0.0022(6) 0.0062(6)
C21 0.0530(10) 0.0524(9) 0.0403(8) 0.0236(7) -0.0013(7) 0.0072(7)
C22 0.0569(11) 0.0632(10) 0.0385(8) 0.0224(8) -0.0012(7) 0.0157(8)
C23 0.0452(9) 0.0531(9) 0.0408(8) 0.0070(7) -0.0034(7) 0.0108(7)
C24 0.0482(10) 0.0478(9) 0.0504(9) 0.0163(8) 0.0038(8) 0.0021(8)
C25 0.0519(10) 0.0441(8) 0.0440(8) 0.0212(7) -0.0011(7) 0.0034(7)

loop_
_atom_type_symbol
_atom_type_description
_atom_type_scat_dispersion_real
_atom_type_scat_dispersion_imag
_atom_type_scat_source
C C 0.0033 0.0016 'International Tables Vol C Tables 4.2.6.8 and 6.1.1.4'
H H 0.0000 0.0000 'International Tables Vol C Tables 4.2.6.8 and 6.1.1.4'
N N 0.0061 0.0033 'International Tables Vol C Tables 4.2.6.8 and 6.1.1.4'
O O 0.0106 0.0060 'International Tables Vol C Tables 4.2.6.8 and 6.1.1.4'
S S 0.1246 0.1234 'International Tables Vol C Tables 4.2.6.8 and 6.1.1.4'

loop_
_geom_angle_atom_site_label_1
_geom_angle_atom_site_label_2
_geom_angle_atom_site_label_3
_geom_angle
C9 S1 C8 90.96(7)
C10 N1 C9 114.75(11)
C1 N2 C10 118.29(12)
C19 N3 C20 127.52(13)
C19 N3 H3N 113.4(10)
C20 N3 H3N 118.5(10)
O3 N4 O4 123.55(17)
O3 N4 C23 119.26(17)
O4 N4 C23 117.18(18)
C1 O1 C18 115.27(10)
C14 O5 C17 117.40(12)
N2 C1 O1 118.73(12)
N2 C1 C2 122.83(12)
O1 C1 C2 118.43(11)
C9 C2 C1 113.39(11)
C9 C2 C3 113.52(12)
C1 C2 C3 133.05(13)
C8 C3 C2 111.52(12)
C8 C3 C4 121.76(12)
C2 C3 C4 126.66(13)
C3 C4 C6A 111.44(15)
C3 C4 C5B 108.7(4)
C6A C4 C5B 36.1(5)
C3 C4 H4B 109.3
C6A C4 H4B 109.3
C5B C4 H4B 77.2
C3 C4 H4A 109.3
C6A C4 H4A 109.3
C5B C4 H4A 136.9
H4B C4 H4A 108.0
C3 C4 H4BA 109.9
C6A C4 H4BA 133.7
C5B C4 H4BA 109.9
H4B C4 H4BA 35.6
H4A C4 H4BA 74.7
C3 C4 H4AB 109.9
C6A C4 H4AB 75.7
C5B C4 H4AB 110.0
H4B C4 H4AB 134.7
H4A C4 H4AB 36.7
H4BA C4 H4AB 108.3
C7 C5A C6A 110.8(4)
C7 C5A H5AA 109.5
C6A C5A H5AA 109.5
C7 C5A H5AB 109.5
C6A C5A H5AB 109.5
H5AA C5A H5AB 108.1
C4 C6A C5A 111.2(4)
C4 C6A H6AA 109.4
C5A C6A H6AA 109.4
C4 C6A H6AB 109.4
C5A C6A H6AB 109.4
H6AA C6A H6AB 108.0
C6B C5B C4 108.2(11)
C6B C5B H5BA 110.1
C4 C5B H5BA 110.1
C6B C5B H5BB 110.1
C4 C5B H5BB 110.1
H5BA C5B H5BB 108.4
C5B C6B C7 110.4(11)
C5B C6B H6BA 109.6
C7 C6B H6BA 109.6
C5B C6B H6BB 109.6
C7 C6B H6BB 109.6
H6BA C6B H6BB 108.1
C8 C7 C5A 110.2(2)
C8 C7 C6B 108.9(5)
C5A C7 C6B 23.4(4)
C8 C7 H7B 109.6
C5A C7 H7B 109.6
C6B C7 H7B 89.0
C8 C7 H7A 109.6
C5A C7 H7A 109.6
C6B C7 H7A 128.7
H7B C7 H7A 108.1
C8 C7 H7BA 109.9
C5A C7 H7BA 127.4
C6B C7 H7BA 109.9
H7B C7 H7BA 23.1
H7A C7 H7BA 87.0
C8 C7 H7AB 109.9
C5A C7 H7AB 88.2
C6B C7 H7AB 109.9
H7B C7 H7AB 126.8
H7A C7 H7AB 23.6
H7BA C7 H7AB 108.3
H1OA O1W H1OB 111(2)
C3 C8 C7 125.68(13)
C3 C8 S1 113.03(11)
C7 C8 S1 121.16(11)
N1 C9 C2 125.71(13)
N1 C9 S1 123.34(10)
C2 C9 S1 110.95(10)
N1 C10 N2 124.91(12)
N1 C10 C11 119.49(12)
N2 C10 C11 115.60(12)
C12 C11 C16 117.93(13)
C12 C11 C10 121.93(13)
C16 C11 C10 120.14(12)
C13 C12 C11 121.27(14)
C13 C12 H12 117.7(8)
C11 C12 H12 121.0(8)
C14 C13 C12 119.93(13)
C14 C13 H13 119.7(9)
C12 C13 H13 120.4(9)
O5 C14 C13 125.26(12)
O5 C14 C15 115.41(13)
C13 C14 C15 119.33(13)
C16 C15 C14 120.32(14)
C16 C15 H15 120.4(9)
C14 C15 H15 119.3(9)
C15 C16 C11 121.20(13)
C15 C16 H16 117.1(9)
C11 C16 H16 121.7(9)
O5 C17 H17C 110.5(11)
O5 C17 H17B 104.4(12)
H17C C17 H17B 107.5(17)
O5 C17 H17A 110.7(11)
H17C C17 H17A 111.2(16)
H17B C17 H17A 112.3(16)
O1 C18 C19 111.36(12)
O1 C18 H18B 109.7(9)
C19 C18 H18B 112.5(8)
O1 C18 H18A 104.8(9)
C19 C18 H18A 107.6(9)
H18B C18 H18A 110.5(13)
O2 C19 N3 124.47(14)
O2 C19 C18 122.09(12)
N3 C19 C18 113.40(13)
C25 C20 C21 119.45(14)
C25 C20 N3 123.72(12)
C21 C20 N3 116.82(14)
C22 C21 C20 119.99(16)
C22 C21 H21 121.2(9)
C20 C21 H21 118.8(9)
C21 C22 C23 119.35(14)
C21 C22 H22 118.6(10)
C23 C22 H22 122.0(10)
C22 C23 C24 121.86(15)
C22 C23 N4 118.94(15)
C24 C23 N4 119.19(17)
C25 C24 C23 118.77(17)
C25 C24 H24 123.7(10)
C23 C24 H24 117.4(10)
C24 C25 C20 120.56(14)
C24 C25 H25 121.4(9)
C20 C25 H25 118.1(9)

loop_
_geom_bond_atom_site_label_1
_geom_bond_atom_site_label_2
_geom_bond_distance
S1 C9 1.7333(14)
S1 C8 1.7516(15)
N1 C10 1.3369(18)
N1 C9 1.3498(17)
N2 C1 1.3172(16)
N2 C10 1.3548(17)
N3 C19 1.3620(17)
N3 C20 1.4008(19)
N3 H3N 0.872(17)
N4 O3 1.215(2)
N4 O4 1.230(2)
N4 C23 1.457(2)
O1 C1 1.3512(16)
O1 C18 1.4381(16)
O2 C19 1.2169(17)
O5 C14 1.3626(16)
O5 C17 1.4236(19)
C1 C2 1.4074(19)
C2 C9 1.3912(18)
C2 C3 1.4323(18)
C3 C8 1.356(2)
C3 C4 1.4995(19)
C4 C6A 1.532(3)
C4 C5B 1.546(8)
C4 H4B 0.9700
C4 H4A 0.9700
C4 H4BA 0.9700
C4 H4AB 0.9700
C5A C7 1.520(6)
C5A C6A 1.533(7)
C5A H5AA 0.9700
C5A H5AB 0.9700
C6A H6AA 0.9700
C6A H6AB 0.9700
C5B C6B 1.49(2)
C5B H5BA 0.9700
C5B H5BB 0.9700
C6B C7 1.567(16)
C6B H6BA 0.9700
C6B H6BB 0.9700
C7 C8 1.500(2)
C7 H7B 0.9700
C7 H7A 0.9700
C7 H7BA 0.9700
C7 H7AB 0.9700
O1W H1OA 0.77(2)
O1W H1OB 0.80(3)
C10 C11 1.4797(18)
C11 C12 1.3901(19)
C11 C16 1.393(2)
C12 C13 1.387(2)
C12 H12 0.962(15)
C13 C14 1.385(2)
C13 H13 0.893(15)
C14 C15 1.390(2)
C15 C16 1.376(2)
C15 H15 0.940(16)
C16 H16 0.952(16)
C17 H17C 1.01(2)
C17 H17B 0.93(2)
C17 H17A 1.02(2)
C18 C19 1.509(2)
C18 H18B 0.956(14)
C18 H18A 0.939(15)
C20 C25 1.392(2)
C20 C21 1.4006(18)
C21 C22 1.374(2)
C21 H21 0.964(16)
C22 C23 1.377(2)
C22 H22 0.916(15)
C23 C24 1.383(2)
C24 C25 1.375(2)
C24 H24 0.896(17)
C25 H25 0.991(13)

loop_
_geom_hbond_atom_site_label_D
_geom_hbond_atom_site_label_H
_geom_hbond_atom_site_label_A
_geom_hbond_distance_DH
_geom_hbond_distance_HA
_geom_hbond_distance_DA
_geom_hbond_angle_DHA
_geom_hbond_site_symmetry_A
N3 H3N O1W 0.872(17) 1.985(17) 2.8491(19) 170.5(14) .
O1W H1OA N1 0.77(2) 2.10(2) 2.8602(19) 174(2) 2_776
O1W H1OB O4 0.80(3) 2.28(3) 2.947(2) 141(2) 2_887

loop_
_geom_torsion_atom_site_label_1
_geom_torsion_atom_site_label_2
_geom_torsion_atom_site_label_3
_geom_torsion_atom_site_label_4
_geom_torsion
C10 N2 C1 O1 177.02(12)
C10 N2 C1 C2 -2.1(2)
C18 O1 C1 N2 -4.97(19)
C18 O1 C1 C2 174.20(13)
N2 C1 C2 C9 3.7(2)
O1 C1 C2 C9 -175.45(12)
N2 C1 C2 C3 -178.76(14)
O1 C1 C2 C3 2.1(2)
C9 C2 C3 C8 0.66(18)
C1 C2 C3 C8 -176.90(15)
C9 C2 C3 C4 -176.62(14)
C1 C2 C3 C4 5.8(3)
C8 C3 C4 C6A 14.1(3)
C2 C3 C4 C6A -168.8(3)
C8 C3 C4 C5B -24.3(7)
C2 C3 C4 C5B 152.8(7)
C3 C4 C6A C5A -45.5(5)
C5B C4 C6A C5A 47.1(6)
C7 C5A C6A C4 63.2(6)
C3 C4 C5B C6B 56.8(13)
C6A C4 C5B C6B -44.2(10)
C4 C5B C6B C7 -68.9(15)
C6A C5A C7 C8 -45.2(5)
C6A C5A C7 C6B 45.8(16)
C5B C6B C7 C8 43.7(13)
C5B C6B C7 C5A -53.7(17)
C2 C3 C8 C7 -175.72(14)
C4 C3 C8 C7 1.7(2)
C2 C3 C8 S1 0.26(16)
C4 C3 C8 S1 177.69(11)
C5A C7 C8 C3 14.3(3)
C6B C7 C8 C3 -10.5(6)
C5A C7 C8 S1 -161.4(2)
C6B C7 C8 S1 173.8(6)
C9 S1 C8 C3 -0.83(12)
C9 S1 C8 C7 175.35(13)
C10 N1 C9 C2 -0.7(2)
C10 N1 C9 S1 -179.63(11)
C1 C2 C9 N1 -2.2(2)
C3 C2 C9 N1 179.72(13)
C1 C2 C9 S1 176.79(10)
C3 C2 C9 S1 -1.27(16)
C8 S1 C9 N1 -179.79(13)
C8 S1 C9 C2 1.17(11)
C9 N1 C10 N2 2.7(2)
C9 N1 C10 C11 -177.75(12)
C1 N2 C10 N1 -1.4(2)
C1 N2 C10 C11 179.07(12)
N1 C10 C11 C12 13.8(2)
N2 C10 C11 C12 -166.62(13)
N1 C10 C11 C16 -166.83(14)
N2 C10 C11 C16 12.8(2)
C16 C11 C12 C13 1.2(2)
C10 C11 C12 C13 -179.44(14)
C11 C12 C13 C14 -0.4(2)
C17 O5 C14 C13 0.9(2)
C17 O5 C14 C15 -179.55(15)
C12 C13 C14 O5 179.10(14)
C12 C13 C14 C15 -0.5(2)
O5 C14 C15 C16 -179.15(14)
C13 C14 C15 C16 0.5(2)
C14 C15 C16 C11 0.4(2)
C12 C11 C16 C15 -1.2(2)
C10 C11 C16 C15 179.42(13)
C1 O1 C18 C19 68.56(15)
C20 N3 C19 O2 -0.6(2)
C20 N3 C19 C18 -178.38(12)
O1 C18 C19 O2 33.32(18)
O1 C18 C19 N3 -148.88(11)
C19 N3 C20 C25 17.8(2)
C19 N3 C20 C21 -163.11(13)
C25 C20 C21 C22 1.0(2)
N3 C20 C21 C22 -178.11(14)
C20 C21 C22 C23 0.0(2)
C21 C22 C23 C24 -0.7(2)
C21 C22 C23 N4 178.35(14)
O3 N4 C23 C22 177.67(17)
O4 N4 C23 C22 -1.3(2)
O3 N4 C23 C24 -3.3(2)
O4 N4 C23 C24 177.74(16)
C22 C23 C24 C25 0.4(2)
N4 C23 C24 C25 -178.63(14)
C23 C24 C25 C20 0.6(2)
C21 C20 C25 C24 -1.3(2)
N3 C20 C25 C24 177.75(14)
